data_2241567
loop_
_publ_author_name
'Kerr, Jamie R.'
'Trembleau, Laurent'
'Storey, John M. D.'
'Wardell, James L.'
'Harrison, William T. A.'

_publ_section_title
;
 Crystal structures of four indole derivatives with a phenyl substituent
 at the 2-position and a carbonyl group at the 3-position: the <i>C</i>(6)
 N---H&#x00B7;&#x00B7;&#x00B7;O chain remains the same, but the weak
 reinforcing interactions are different
;
_journal_coeditor_code XU5883
_journal_issue 3
_journal_name_full 'Acta Crystallographica Section E'
_journal_page_first 363
_journal_page_last 369
_journal_paper_doi 10.1107/S2056989016002620
_journal_volume 72
_journal_year 2016
_chemical_formula_iupac 'C16 H13 N O'
_chemical_formula_moiety 'C16 H13 N O'
_chemical_formula_sum 'C16 H13 N O'
_chemical_formula_weight 235.27
_chemical_name_systematic
;
1-(2-Phenyl-1<i>H</i>-indol-3-yl)ethanone
;
_space_group_IT_number 2
_symmetry_cell_setting triclinic
_symmetry_space_group_name_Hall '-P 1'
_symmetry_space_group_name_H-M 'P -1'
_atom_sites_solution_hydrogens geom
_atom_sites_solution_primary direct
_atom_sites_solution_secondary difmap
_audit_creation_method SHELXL-97
_cell_angle_alpha 101.274(7)
_cell_angle_beta 92.218(6)
_cell_angle_gamma 97.893(7)
_cell_formula_units_Z 2
_cell_length_a 7.4136(5)
_cell_length_b 7.5070(5)
_cell_length_c 10.9519(8)
_cell_measurement_reflns_used 7537
_cell_measurement_temperature 100(2)
_cell_measurement_theta_max 27.5
_cell_measurement_theta_min 2.8
_cell_volume 590.74(7)
_computing_cell_refinement
;
CrystalClear (Rigaku, 2012)
;
_computing_data_collection
;
CrystalClear (Rigaku, 2012)
;
_computing_data_reduction
;
CrystalClear (Rigaku, 2012)
;
_computing_molecular_graphics
;
ORTEP-3 for Windows (Farrugia, 2012)
;
_computing_publication_material
;
publCIF (Westrip, 2010)
;
_computing_structure_refinement
;
SHELXL97 (Sheldrick, 2008)
;
_computing_structure_solution
;
SHELXS97 (Sheldrick, 2008)
;
_diffrn_ambient_temperature 100(2)
_diffrn_measured_fraction_theta_full 0.991
_diffrn_measured_fraction_theta_max 0.991
_diffrn_measurement_device_type 'Rigaku Mercury CCD'
_diffrn_measurement_method \w
_diffrn_radiation_monochromator graphite
_diffrn_radiation_source 'fine-focus sealed tube'
_diffrn_radiation_type MoK\a
_diffrn_radiation_wavelength 0.71075
_diffrn_reflns_av_R_equivalents 0.0333
_diffrn_reflns_av_sigmaI/netI 0.0255
_diffrn_reflns_limit_h_max 9
_diffrn_reflns_limit_h_min -9
_diffrn_reflns_limit_k_max 9
_diffrn_reflns_limit_k_min -8
_diffrn_reflns_limit_l_max 13
_diffrn_reflns_limit_l_min -14
_diffrn_reflns_number 7753
_diffrn_reflns_theta_full 27.50
_diffrn_reflns_theta_max 27.50
_diffrn_reflns_theta_min 2.78
_diffrn_standards_decay_% 0
_exptl_absorpt_coefficient_mu 0.083
_exptl_absorpt_correction_type none
_exptl_crystal_colour colourless
_exptl_crystal_density_diffrn 1.323
_exptl_crystal_density_method 'not measured'
_exptl_crystal_description slab
_exptl_crystal_F_000 248
_exptl_crystal_size_max 0.40
_exptl_crystal_size_mid 0.14
_exptl_crystal_size_min 0.05
_refine_diff_density_max 0.372
_refine_diff_density_min -0.189
_refine_ls_extinction_method none
_refine_ls_goodness_of_fit_ref 1.071
_refine_ls_hydrogen_treatment mixed
_refine_ls_matrix_type full
_refine_ls_number_parameters 167
_refine_ls_number_reflns 2703
_refine_ls_number_restraints 0
_refine_ls_restrained_S_all 1.071
_refine_ls_R_factor_all 0.0436
_refine_ls_R_factor_gt 0.0401
_refine_ls_shift/su_max 0.001
_refine_ls_shift/su_mean 0.000
_refine_ls_structure_factor_coef Fsqd
_refine_ls_weighting_details 'calc w=1/[\s^2^(Fo^2^)+(0.0655P)^2^+0.1376P] where P=(Fo^2^+2Fc^2^)/3'
_refine_ls_weighting_scheme calc
_refine_ls_wR_factor_gt 0.1116
_refine_ls_wR_factor_ref 0.1141
_reflns_number_gt 2432
_reflns_number_total 2703
_reflns_threshold_expression I>2\s(I)
_cod_data_source_file xu5883sup1.cif
_cod_data_source_block I
_cod_database_code 2241567

loop_
_symmetry_equiv_pos_as_xyz
'x, y, z'
'-x, -y, -z'

loop_
_atom_site_type_symbol
_atom_site_label
_atom_site_fract_x
_atom_site_fract_y
_atom_site_fract_z
_atom_site_U_iso_or_equiv
_atom_site_adp_type
_atom_site_calc_flag
_atom_site_refinement_flags
_atom_site_occupancy
_atom_site_symmetry_multiplicity
C C1 0.17290(14) 0.14842(14) 0.39273(10) 0.0172(2) Uani d . 1 1
C C2 0.05849(15) 0.06773(15) 0.28675(10) 0.0202(2) Uani d . 1 1
H H2 -0.0705 0.0566 0.2886 0.024 Uiso calc R 1 1
C C3 0.14074(16) 0.00441(15) 0.17853(10) 0.0226(2) Uani d . 1 1
H H3 0.0672 -0.0521 0.1045 0.027 Uiso calc R 1 1
C C4 0.33210(16) 0.02277(15) 0.17698(10) 0.0226(2) Uani d . 1 1
H H4 0.3854 -0.0186 0.1011 0.027 Uiso calc R 1 1
C C5 0.44441(15) 0.09970(14) 0.28344(10) 0.0195(2) Uani d . 1 1
H H5 0.5733 0.1100 0.2811 0.023 Uiso calc R 1 1
C C6 0.36453(14) 0.16230(14) 0.39494(10) 0.0166(2) Uani d . 1 1
C C7 0.43386(13) 0.25110(14) 0.52057(9) 0.0165(2) Uani d . 1 1
C C8 0.28168(14) 0.28785(14) 0.58734(10) 0.0166(2) Uani d . 1 1
C C9 0.62677(14) 0.29478(14) 0.56241(10) 0.0180(2) Uani d . 1 1
C C10 0.68827(15) 0.41016(16) 0.68934(11) 0.0236(2) Uani d . 1 1
H H10A 0.8136 0.4713 0.6881 0.035 Uiso calc R 1 1
H H10B 0.6838 0.3315 0.7512 0.035 Uiso calc R 1 1
H H10C 0.6075 0.5028 0.7114 0.035 Uiso calc R 1 1
C C11 0.26171(13) 0.37691(14) 0.71834(10) 0.0173(2) Uani d . 1 1
C C12 0.18773(15) 0.53985(15) 0.74297(10) 0.0202(2) Uani d . 1 1
H H12 0.1523 0.5941 0.6761 0.024 Uiso calc R 1 1
C C13 0.16559(16) 0.62334(16) 0.86536(11) 0.0250(3) Uani d . 1 1
H H13 0.1162 0.7352 0.8818 0.030 Uiso calc R 1 1
C C14 0.21514(16) 0.54433(17) 0.96377(10) 0.0245(3) Uani d . 1 1
H H14 0.1998 0.6020 1.0472 0.029 Uiso calc R 1 1
C C15 0.28710(16) 0.38114(17) 0.93984(11) 0.0247(3) Uani d . 1 1
H H15 0.3203 0.3262 1.0069 0.030 Uiso calc R 1 1
C C16 0.31064(15) 0.29786(15) 0.81775(10) 0.0221(2) Uani d . 1 1
H H16 0.3605 0.1862 0.8018 0.027 Uiso calc R 1 1
N N1 0.12741(12) 0.22642(12) 0.51028(8) 0.0180(2) Uani d . 1 1
H H1 0.011(2) 0.2342(19) 0.5287(13) 0.022 Uiso d . 1 1
O O1 0.74295(10) 0.23746(12) 0.49276(7) 0.0234(2) Uani d . 1 1

loop_
_atom_site_aniso_label
_atom_site_aniso_U_11
_atom_site_aniso_U_22
_atom_site_aniso_U_33
_atom_site_aniso_U_12
_atom_site_aniso_U_13
_atom_site_aniso_U_23
C1 0.0171(5) 0.0158(5) 0.0194(5) 0.0044(4) 0.0017(4) 0.0038(4)
C2 0.0172(5) 0.0212(5) 0.0220(5) 0.0045(4) -0.0013(4) 0.0034(4)
C3 0.0253(6) 0.0220(5) 0.0196(5) 0.0059(4) -0.0027(4) 0.0011(4)
C4 0.0263(6) 0.0214(5) 0.0210(5) 0.0080(4) 0.0047(4) 0.0026(4)
C5 0.0187(5) 0.0183(5) 0.0228(5) 0.0058(4) 0.0043(4) 0.0042(4)
C6 0.0153(5) 0.0148(5) 0.0206(5) 0.0036(4) 0.0011(4) 0.0048(4)
C7 0.0152(5) 0.0160(5) 0.0190(5) 0.0036(4) 0.0021(4) 0.0038(4)
C8 0.0142(5) 0.0157(5) 0.0201(5) 0.0026(4) 0.0006(4) 0.0040(4)
C9 0.0152(5) 0.0178(5) 0.0226(5) 0.0028(4) 0.0020(4) 0.0079(4)
C10 0.0171(5) 0.0259(6) 0.0260(6) 0.0003(4) -0.0027(4) 0.0038(4)
C11 0.0119(4) 0.0192(5) 0.0196(5) 0.0004(4) 0.0012(4) 0.0025(4)
C12 0.0195(5) 0.0217(5) 0.0201(5) 0.0049(4) 0.0011(4) 0.0048(4)
C13 0.0273(6) 0.0244(6) 0.0234(6) 0.0089(4) 0.0018(4) 0.0018(4)
C14 0.0239(5) 0.0296(6) 0.0180(5) 0.0035(5) 0.0014(4) 0.0003(4)
C15 0.0249(6) 0.0287(6) 0.0208(5) 0.0027(4) -0.0032(4) 0.0073(4)
C16 0.0215(5) 0.0205(5) 0.0243(5) 0.0049(4) -0.0017(4) 0.0039(4)
N1 0.0132(4) 0.0215(5) 0.0186(4) 0.0035(3) 0.0009(3) 0.0020(3)
O1 0.0144(4) 0.0320(5) 0.0256(4) 0.0064(3) 0.0041(3) 0.0075(3)

loop_
_atom_type_symbol
_atom_type_description
_atom_type_scat_dispersion_real
_atom_type_scat_dispersion_imag
_atom_type_scat_source
C C 0.0033 0.0016 'International Tables Vol C Tables 4.2.6.8 and 6.1.1.4'
H H 0.0000 0.0000 'International Tables Vol C Tables 4.2.6.8 and 6.1.1.4'
N N 0.0061 0.0033 'International Tables Vol C Tables 4.2.6.8 and 6.1.1.4'
O O 0.0106 0.0060 'International Tables Vol C Tables 4.2.6.8 and 6.1.1.4'

loop_
_geom_angle_atom_site_label_1
_geom_angle_atom_site_label_2
_geom_angle_atom_site_label_3
_geom_angle
N1 C1 C2 128.98(10)
N1 C1 C6 107.83(9)
C2 C1 C6 123.20(10)
C3 C2 C1 117.20(10)
C3 C2 H2 121.4
C1 C2 H2 121.4
C2 C3 C4 120.75(10)
C2 C3 H3 119.6
C4 C3 H3 119.6
C5 C4 C3 121.56(10)
C5 C4 H4 119.2
C3 C4 H4 119.2
C4 C5 C6 118.86(10)
C4 C5 H5 120.6
C6 C5 H5 120.6
C5 C6 C1 118.36(10)
C5 C6 C7 134.81(10)
C1 C6 C7 106.77(9)
C8 C7 C6 106.36(9)
C8 C7 C9 129.04(10)
C6 C7 C9 124.57(9)
N1 C8 C7 109.13(9)
N1 C8 C11 118.22(9)
C7 C8 C11 132.65(10)
O1 C9 C7 119.96(10)
O1 C9 C10 119.00(10)
C7 C9 C10 121.05(9)
C9 C10 H10A 109.5
C9 C10 H10B 109.5
H10A C10 H10B 109.5
C9 C10 H10C 109.5
H10A C10 H10C 109.5
H10B C10 H10C 109.5
C12 C11 C16 119.15(10)
C12 C11 C8 119.48(9)
C16 C11 C8 121.35(10)
C13 C12 C11 120.08(10)
C13 C12 H12 120.0
C11 C12 H12 120.0
C14 C13 C12 120.47(11)
C14 C13 H13 119.8
C12 C13 H13 119.8
C15 C14 C13 119.76(10)
C15 C14 H14 120.1
C13 C14 H14 120.1
C14 C15 C16 119.98(10)
C14 C15 H15 120.0
C16 C15 H15 120.0
C15 C16 C11 120.57(10)
C15 C16 H16 119.7
C11 C16 H16 119.7
C8 N1 C1 109.91(9)
C8 N1 H1 127.8(9)
C1 N1 H1 122.3(9)

loop_
_geom_bond_atom_site_label_1
_geom_bond_atom_site_label_2
_geom_bond_distance
C1 N1 1.3809(13)
C1 C2 1.3933(15)
C1 C6 1.4090(14)
C2 C3 1.3849(15)
C2 H2 0.9500
C3 C4 1.4075(16)
C3 H3 0.9500
C4 C5 1.3841(16)
C4 H4 0.9500
C5 C6 1.4038(14)
C5 H5 0.9500
C6 C7 1.4471(14)
C7 C8 1.3979(13)
C7 C9 1.4576(14)
C8 N1 1.3643(14)
C8 C11 1.4819(14)
C9 O1 1.2383(13)
C9 C10 1.5041(15)
C10 H10A 0.9800
C10 H10B 0.9800
C10 H10C 0.9800
C11 C12 1.3916(15)
C11 C16 1.3965(15)
C12 C13 1.3903(15)
C12 H12 0.9500
C13 C14 1.3884(16)
C13 H13 0.9500
C14 C15 1.3852(17)
C14 H14 0.9500
C15 C16 1.3893(16)
C15 H15 0.9500
C16 H16 0.9500
N1 H1 0.898(15)

loop_
_geom_hbond_atom_site_label_D
_geom_hbond_atom_site_label_H
_geom_hbond_atom_site_label_A
_geom_hbond_site_symmetry_A
_geom_hbond_distance_DH
_geom_hbond_distance_HA
_geom_hbond_distance_DA
_geom_hbond_angle_DHA
N1 H1 O1 1_455 0.898(15) 2.018(15) 2.8630(12) 156.3(12)
C12 H12 O1 2_666 0.95 2.53 3.3583(14) 146

loop_
_geom_torsion_atom_site_label_1
_geom_torsion_atom_site_label_2
_geom_torsion_atom_site_label_3
_geom_torsion_atom_site_label_4
_geom_torsion
N1 C1 C2 C3 178.05(10)
C6 C1 C2 C3 -2.09(16)
C1 C2 C3 C4 -0.36(16)
C2 C3 C4 C5 1.74(17)
C3 C4 C5 C6 -0.67(16)
C4 C5 C6 C1 -1.67(15)
C4 C5 C6 C7 -178.46(11)
N1 C1 C6 C5 -176.98(9)
C2 C1 C6 C5 3.14(16)
N1 C1 C6 C7 0.65(11)
C2 C1 C6 C7 -179.23(9)
C5 C6 C7 C8 176.50(11)
C1 C6 C7 C8 -0.55(11)
C5 C6 C7 C9 -1.87(18)
C1 C6 C7 C9 -178.92(9)
C6 C7 C8 N1 0.26(11)
C9 C7 C8 N1 178.53(10)
C6 C7 C8 C11 -179.41(11)
C9 C7 C8 C11 -1.14(19)
C8 C7 C9 O1 173.88(10)
C6 C7 C9 O1 -8.14(16)
C8 C7 C9 C10 -6.53(16)
C6 C7 C9 C10 171.46(10)
N1 C8 C11 C12 -63.28(13)
C7 C8 C11 C12 116.36(13)
N1 C8 C11 C16 114.80(11)
C7 C8 C11 C16 -65.56(16)
C16 C11 C12 C13 0.87(16)
C8 C11 C12 C13 178.99(10)
C11 C12 C13 C14 -0.65(18)
C12 C13 C14 C15 -0.02(18)
C13 C14 C15 C16 0.46(18)
C14 C15 C16 C11 -0.23(17)
C12 C11 C16 C15 -0.43(16)
C8 C11 C16 C15 -178.52(10)
C7 C8 N1 C1 0.15(12)
C11 C8 N1 C1 179.87(9)
C2 C1 N1 C8 179.36(10)
C6 C1 N1 C8 -0.51(12)

_cod_database_fobs_code 2241567
